data_4072522
loop_
_publ_author_name
'Axenov, Kirill V.'
'Klinga, Martti'
'Lehtonen, Olli'
'Koskela, Harri T.'
'Leskel\"a, Markku'
'Repo, Timo'

_publ_section_title
;
 Hafnium Bis(phenoxyimino) Dibenzyl Complexes and Their Activation toward
 Olefin Polymerization
;
_journal_issue 6
_journal_name_full Organometallics
_journal_page_first 1444
_journal_paper_doi 10.1021/om060753f
_journal_volume 26
_journal_year 2007
_chemical_formula_moiety 'C78 H78 Hf N2 O2'
_chemical_formula_sum 'C78 H78 Hf N2 O2'
_chemical_formula_weight 1253.91
_chemical_name_systematic
; 
 bis[2-[[(phenylmethyl)imino-kN]methyl]-4,6-di(1-methyl-1-phenylethyl)
 phenolato-kO]bis(phenylmethyl)hafnium(IV) 
;
_space_group_IT_number 2
_symmetry_cell_setting triclinic
_symmetry_space_group_name_Hall '-P 1'
_symmetry_space_group_name_H-M 'P -1'
_atom_sites_solution_hydrogens geom
_atom_sites_solution_primary direct
_atom_sites_solution_secondary difmap
_audit_creation_method SHELXL-97
_cell_angle_alpha 89.03(1)
_cell_angle_beta 65.96(1)
_cell_angle_gamma 73.39(1)
_cell_formula_units_Z 2
_cell_length_a 14.608(2)
_cell_length_b 15.646(2)
_cell_length_c 15.844(2)
_cell_measurement_temperature 173(2)
_cell_volume 3148.6(8)
_computing_cell_refinement 'COLLECT (Nonius, 2002)'
_computing_data_collection 'COLLECT (Nonius, 2002)'
_computing_data_reduction 'COLLECT (Nonius, 2002)'
_computing_molecular_graphics 'SHELXTL (Sheldrick, 1997)'
_computing_publication_material 'SHELXTL (Sheldrick, 1997)'
_computing_structure_refinement 'SHELX97 (Sheldrick, 1997)'
_computing_structure_solution 'SIR2002 (Burla et al., 2003)'
_diffrn_ambient_temperature 173(2)
_diffrn_measured_fraction_theta_full 0.983
_diffrn_measured_fraction_theta_max 0.983
_diffrn_measurement_device_type KappaCCD
_diffrn_measurement_method 'omega- and phi-scans'
_diffrn_radiation_monochromator graphite
_diffrn_radiation_source 'fine-focus sealed tube'
_diffrn_radiation_type MoK\a
_diffrn_radiation_wavelength 0.71073
_diffrn_reflns_av_R_equivalents 0.0688
_diffrn_reflns_av_sigmaI/netI 0.0824
_diffrn_reflns_limit_h_max 18
_diffrn_reflns_limit_h_min -18
_diffrn_reflns_limit_k_max 20
_diffrn_reflns_limit_k_min -20
_diffrn_reflns_limit_l_max 20
_diffrn_reflns_limit_l_min -19
_diffrn_reflns_number 48737
_diffrn_reflns_theta_full 27.50
_diffrn_reflns_theta_max 27.50
_diffrn_reflns_theta_min 2.71
_exptl_absorpt_coefficient_mu 1.706
_exptl_absorpt_correction_T_max 0.772
_exptl_absorpt_correction_T_min 0.675
_exptl_absorpt_correction_type multi-scan
_exptl_absorpt_process_details 'SADABS (Sheldrick, 1996)'
_exptl_crystal_colour orange
_exptl_crystal_density_diffrn 1.323
_exptl_crystal_density_method 'not measured'
_exptl_crystal_description block
_exptl_crystal_F_000 1296
_exptl_crystal_size_max 0.25
_exptl_crystal_size_mid 0.16
_exptl_crystal_size_min 0.16
_refine_diff_density_max 2.630
_refine_diff_density_min -2.546
_refine_diff_density_rms 0.125
_refine_ls_extinction_method none
_refine_ls_goodness_of_fit_ref 1.042
_refine_ls_hydrogen_treatment constr
_refine_ls_matrix_type full
_refine_ls_number_parameters 748
_refine_ls_number_reflns 14220
_refine_ls_number_restraints 12
_refine_ls_restrained_S_all 1.043
_refine_ls_R_factor_all 0.0839
_refine_ls_R_factor_gt 0.0485
_refine_ls_shift/su_max 0.001
_refine_ls_shift/su_mean 0.000
_refine_ls_structure_factor_coef Fsqd
_refine_ls_weighting_details 'calc w=1/[\s^2^(Fo^2^)+(0.0450P)^2^+5.4000P] where P=(Fo^2^+2Fc^2^)/3'
_refine_ls_weighting_scheme calc
_refine_ls_wR_factor_gt 0.1015
_refine_ls_wR_factor_ref 0.1165
_reflns_number_gt 10543
_reflns_number_total 14220
_reflns_threshold_expression >2sigma(I)
_cod_data_source_file om060753fsi20060821_081706.cif
_cod_data_source_block axi61
_cod_database_code 4072522

loop_
_symmetry_equiv_pos_as_xyz
'x, y, z'
'-x, -y, -z'

loop_
_atom_site_label
_atom_site_type_symbol
_atom_site_fract_x
_atom_site_fract_y
_atom_site_fract_z
_atom_site_U_iso_or_equiv
_atom_site_adp_type
_atom_site_occupancy
_atom_site_symmetry_multiplicity
_atom_site_calc_flag
_atom_site_refinement_flags
Hf1 Hf 0.408221(16) 0.098046(14) 0.759194(15) 0.02731(7) Uani 1 1 d .
O1 O 0.2493(2) 0.1335(2) 0.8054(2) 0.0258(7) Uani 1 1 d .
N2 N 0.3533(3) 0.2443(3) 0.8387(3) 0.0302(9) Uani 1 1 d .
O3 O 0.5532(2) 0.1110(2) 0.7109(2) 0.0315(7) Uani 1 1 d .
N4 N 0.4165(3) 0.1703(3) 0.6253(3) 0.0288(9) Uani 1 1 d .
C1 C 0.1597(3) 0.1890(3) 0.8662(3) 0.0261(10) Uani 1 1 d .
C2 C 0.1608(4) 0.2662(3) 0.9117(3) 0.0272(10) Uani 1 1 d .
C3 C 0.0660(4) 0.3258(3) 0.9764(3) 0.0298(10) Uani 1 1 d .
H3A H 0.0685 0.3756 1.0079 0.036 Uiso 1 1 calc R
C4 C -0.0311(4) 0.3146(3) 0.9958(3) 0.0303(10) Uani 1 1 d .
C5 C -0.0296(4) 0.2376(3) 0.9494(3) 0.0305(11) Uani 1 1 d .
H5A H -0.0952 0.2284 0.9616 0.037 Uiso 1 1 calc R
C6 C 0.0613(3) 0.1743(3) 0.8870(3) 0.0252(10) Uani 1 1 d .
C7 C 0.2575(4) 0.2861(3) 0.8956(3) 0.0292(10) Uani 1 1 d .
H7A H 0.2489 0.3376 0.9324 0.035 Uiso 1 1 calc R
C8 C -0.1376(4) 0.3820(4) 1.0613(4) 0.0385(12) Uani 1 1 d .
C9 C -0.2061(4) 0.3307(4) 1.1295(4) 0.0549(16) Uani 1 1 d .
H9A H -0.2735 0.3733 1.1712 0.082 Uiso 1 1 calc R
H9B H -0.1697 0.2985 1.1661 0.082 Uiso 1 1 calc R
H9C H -0.2187 0.2877 1.0945 0.082 Uiso 1 1 calc R
C10 C -0.1219(4) 0.4495(4) 1.1198(4) 0.0479(15) Uani 1 1 d .
H10A H -0.1905 0.4910 1.1608 0.072 Uiso 1 1 calc R
H10B H -0.0781 0.4834 1.0783 0.072 Uiso 1 1 calc R
H10C H -0.0870 0.4170 1.1574 0.072 Uiso 1 1 calc R
C11 C -0.1914(4) 0.4346(4) 1.0027(4) 0.0419(13) Uani 1 1 d .
C12 C -0.3006(5) 0.4684(4) 1.0366(5) 0.0611(19) Uani 1 1 d .
H12A H -0.3430 0.4560 1.0964 0.073 Uiso 1 1 calc R
C13 C -0.3484(6) 0.5188(5) 0.9860(7) 0.074(2) Uani 1 1 d .
H13A H -0.4230 0.5406 1.0107 0.088 Uiso 1 1 calc R
C14 C -0.2883(7) 0.5383(5) 0.8987(7) 0.083(3) Uani 1 1 d .
H14A H -0.3214 0.5736 0.8637 0.100 Uiso 1 1 calc R
C15 C -0.1801(7) 0.5061(6) 0.8632(6) 0.088(3) Uani 1 1 d .
H15A H -0.1382 0.5190 0.8036 0.105 Uiso 1 1 calc R
C16 C -0.1329(5) 0.4549(5) 0.9147(5) 0.0640(18) Uani 1 1 d .
H16A H -0.0583 0.4327 0.8895 0.077 Uiso 1 1 calc R
C18 C 0.0570(4) 0.0912(3) 0.8396(3) 0.0270(10) Uani 1 1 d .
C19 C 0.1242(4) 0.0049(3) 0.8592(4) 0.0402(13) Uani 1 1 d .
H19A H 0.1973 0.0056 0.8356 0.060 Uiso 1 1 calc R
H19B H 0.1214 -0.0473 0.8282 0.060 Uiso 1 1 calc R
H19C H 0.0968 0.0014 0.9264 0.060 Uiso 1 1 calc R
C20 C -0.0573(4) 0.0842(4) 0.8790(4) 0.0350(12) Uani 1 1 d .
H20A H -0.0820 0.0788 0.9458 0.052 Uiso 1 1 calc R
H20B H -0.0575 0.0313 0.8470 0.052 Uiso 1 1 calc R
H20C H -0.1041 0.1383 0.8690 0.052 Uiso 1 1 calc R
C21 C 0.0910(4) 0.0993(3) 0.7344(3) 0.0279(10) Uani 1 1 d .
C22 C 0.1609(4) 0.0295(3) 0.6646(4) 0.0351(12) Uani 1 1 d .
H22A H 0.1935 -0.0260 0.6809 0.042 Uiso 1 1 calc R
C23 C 0.1841(4) 0.0397(4) 0.5704(4) 0.0446(14) Uani 1 1 d .
H23A H 0.2314 -0.0088 0.5237 0.054 Uiso 1 1 calc R
C24 C 0.1381(5) 0.1200(4) 0.5462(4) 0.0494(15) Uani 1 1 d .
H24A H 0.1539 0.1277 0.4827 0.059 Uiso 1 1 calc R
C25 C 0.0694(5) 0.1890(4) 0.6144(4) 0.0417(13) Uani 1 1 d .
H25A H 0.0369 0.2442 0.5976 0.050 Uiso 1 1 calc R
C26 C 0.0463(4) 0.1797(3) 0.7072(3) 0.0323(11) Uani 1 1 d .
H26A H -0.0007 0.2289 0.7530 0.039 Uiso 1 1 calc R
C30 C 0.4322(4) 0.2859(3) 0.8399(4) 0.0331(11) Uani 1 1 d .
H30A H 0.4997 0.2381 0.8246 0.040 Uiso 1 1 calc R
H30B H 0.4083 0.3145 0.9036 0.040 Uiso 1 1 calc R
C31 C 0.4511(4) 0.3556(3) 0.7723(4) 0.0361(12) Uani 1 1 d .
C32 C 0.3944(4) 0.3831(3) 0.7190(4) 0.0390(12) Uani 1 1 d .
H32A H 0.3427 0.3559 0.7226 0.047 Uiso 1 1 calc R
C33 C 0.4121(5) 0.4499(4) 0.6602(4) 0.0509(15) Uani 1 1 d .
H33A H 0.3731 0.4676 0.6240 0.061 Uiso 1 1 calc R
C34 C 0.4868(5) 0.4900(4) 0.6553(5) 0.0587(17) Uani 1 1 d .
H34A H 0.4995 0.5354 0.6155 0.070 Uiso 1 1 calc R
C35 C 0.5430(5) 0.4640(4) 0.7082(5) 0.0585(18) Uani 1 1 d .
H35A H 0.5932 0.4926 0.7056 0.070 Uiso 1 1 calc R
C36 C 0.5267(4) 0.3965(4) 0.7651(4) 0.0472(14) Uani 1 1 d .
H36A H 0.5676 0.3779 0.7996 0.057 Uiso 1 1 calc R
C41 C 0.6251(4) 0.1396(3) 0.6421(3) 0.0279(10) Uani 1 1 d .
C42 C 0.5967(4) 0.1824(3) 0.5733(3) 0.0308(11) Uani 1 1 d .
C43 C 0.6671(4) 0.2189(3) 0.5042(4) 0.0333(11) Uani 1 1 d .
H43A H 0.6462 0.2494 0.4595 0.040 Uiso 1 1 calc R
C44 C 0.7657(4) 0.2119(3) 0.4993(4) 0.0358(12) Uani 1 1 d .
C45 C 0.7931(4) 0.1649(3) 0.5655(4) 0.0345(12) Uani 1 1 d .
H45A H 0.8615 0.1578 0.5618 0.041 Uiso 1 1 calc R
C46 C 0.7280(4) 0.1280(3) 0.6364(3) 0.0289(10) Uani 1 1 d .
C47 C 0.4980(4) 0.1916(3) 0.5677(4) 0.0304(11) Uani 1 1 d .
H47A H 0.4918 0.2168 0.5146 0.037 Uiso 1 1 calc R
C48 C 0.8458(5) 0.2512(4) 0.4234(4) 0.0477(15) Uani 1 1 d .
C49 C 0.9329(7) 0.1729(6) 0.3539(6) 0.108(4) Uani 1 1 d .
H49A H 0.9846 0.1960 0.3057 0.161 Uiso 1 1 calc R
H49B H 0.9021 0.1412 0.3250 0.161 Uiso 1 1 calc R
H49C H 0.9678 0.1314 0.3864 0.161 Uiso 1 1 calc R
C50 C 0.7911(7) 0.3171(6) 0.3737(5) 0.085(3) Uani 1 1 d .
H50A H 0.8424 0.3413 0.3265 0.127 Uiso 1 1 calc R
H50B H 0.7349 0.3663 0.4190 0.127 Uiso 1 1 calc R
H50C H 0.7610 0.2858 0.3437 0.127 Uiso 1 1 calc R
C51 C 0.8896(4) 0.3043(4) 0.4702(4) 0.0433(14) Uani 1 1 d .
C52 C 0.8234(5) 0.3560(4) 0.5569(5) 0.0482(15) Uani 1 1 d .
H52A H 0.7527 0.3548 0.5870 0.058 Uiso 1 1 calc R
C53 C 0.8577(6) 0.4088(4) 0.6000(6) 0.0647(19) Uani 1 1 d .
H53A H 0.8115 0.4422 0.6589 0.078 Uiso 1 1 calc R
C54 C 0.9594(7) 0.4119(6) 0.5561(7) 0.079(3) Uani 1 1 d .
H54A H 0.9829 0.4487 0.5846 0.095 Uiso 1 1 calc R
C55 C 1.0276(6) 0.3626(6) 0.4716(7) 0.073(2) Uani 1 1 d .
H55A H 1.0976 0.3656 0.4422 0.087 Uiso 1 1 calc R
C56 C 0.9932(5) 0.3070(5) 0.4282(5) 0.0597(18) Uani 1 1 d .
H56A H 1.0409 0.2717 0.3706 0.072 Uiso 1 1 calc R
C58 C 0.7663(4) 0.0784(3) 0.7070(4) 0.0327(11) Uani 1 1 d .
C59 C 0.7358(4) -0.0079(3) 0.7258(4) 0.0418(13) Uani 1 1 d .
H59A H 0.7650 -0.0465 0.6671 0.063 Uiso 1 1 calc R
H59B H 0.6589 0.0069 0.7542 0.063 Uiso 1 1 calc R
H59C H 0.7638 -0.0395 0.7682 0.063 Uiso 1 1 calc R
C60 C 0.8875(4) 0.0496(4) 0.6675(4) 0.0441(14) Uani 1 1 d .
H60A H 0.9177 0.0090 0.6100 0.066 Uiso 1 1 calc R
H60B H 0.9102 0.0187 0.7132 0.066 Uiso 1 1 calc R
H60C H 0.9114 0.1028 0.6543 0.066 Uiso 1 1 calc R
C61 C 0.7222(4) 0.1429(3) 0.7981(4) 0.0329(11) Uani 1 1 d .
C62 C 0.6723(4) 0.1201(4) 0.8868(4) 0.0459(14) Uani 1 1 d .
H62A H 0.6602 0.0634 0.8933 0.055 Uiso 1 1 calc R
C63 C 0.6393(5) 0.1785(4) 0.9669(4) 0.0533(15) Uani 1 1 d .
H63A H 0.6047 0.1611 1.0265 0.064 Uiso 1 1 calc R
C64 C 0.6565(5) 0.2600(4) 0.9597(4) 0.0517(15) Uani 1 1 d .
H64A H 0.6335 0.2999 1.0138 0.062 Uiso 1 1 calc R
C65 C 0.7078(5) 0.2835(4) 0.8728(4) 0.0467(14) Uani 1 1 d .
H65A H 0.7213 0.3397 0.8674 0.056 Uiso 1 1 calc R
C66 C 0.7404(4) 0.2265(3) 0.7924(4) 0.0374(12) Uani 1 1 d .
H66A H 0.7752 0.2445 0.7332 0.045 Uiso 1 1 calc R
C70 C 0.3292(4) 0.1831(3) 0.5949(3) 0.0297(10) Uani 1 1 d .
H70A H 0.3582 0.1511 0.5318 0.036 Uiso 1 1 calc R
H70B H 0.2766 0.1561 0.6376 0.036 Uiso 1 1 calc R
C71 C 0.2758(4) 0.2802(3) 0.5937(3) 0.0307(11) Uani 1 1 d .
C72 C 0.1918(4) 0.3306(3) 0.6740(4) 0.0337(11) Uani 1 1 d .
H72A H 0.1688 0.3029 0.7294 0.040 Uiso 1 1 calc R
C73 C 0.1414(4) 0.4207(4) 0.6742(4) 0.0435(13) Uani 1 1 d .
H73A H 0.0846 0.4546 0.7291 0.052 Uiso 1 1 calc R
C74 C 0.1758(5) 0.4598(4) 0.5926(5) 0.0493(15) Uani 1 1 d .
H74A H 0.1420 0.5213 0.5917 0.059 Uiso 1 1 calc R
C75 C 0.2585(5) 0.4109(4) 0.5123(5) 0.0503(15) Uani 1 1 d .
H75A H 0.2812 0.4389 0.4570 0.060 Uiso 1 1 calc R
C76 C 0.3081(4) 0.3213(4) 0.5124(4) 0.0414(13) Uani 1 1 d .
H76A H 0.3643 0.2876 0.4570 0.050 Uiso 1 1 calc R
C80 C 0.4508(4) -0.0226(3) 0.6533(4) 0.0418(13) Uani 1 1 d .
H80A H 0.3892 -0.0172 0.6394 0.050 Uiso 1 1 calc R
H80B H 0.5091 -0.0180 0.5947 0.050 Uiso 1 1 calc R
C81 C 0.4820(4) -0.1123(3) 0.6814(4) 0.0381(12) Uani 1 1 d .
C82 C 0.4159(5) -0.1659(4) 0.7079(5) 0.067(2) Uani 1 1 d .
H82A H 0.3501 -0.1463 0.7040 0.081 Uiso 1 1 calc R
C83 C 0.4455(10) -0.2478(6) 0.7401(7) 0.118(4) Uani 1 1 d .
H83A H 0.3991 -0.2834 0.7587 0.141 Uiso 1 1 calc R
C84 C 0.5387(14) -0.2774(7) 0.7454(7) 0.130(6) Uani 1 1 d .
H84A H 0.5585 -0.3341 0.7665 0.156 Uiso 1 1 calc R
C85 C 0.6045(10) -0.2264(7) 0.7205(8) 0.116(4) Uani 1 1 d .
H85A H 0.6693 -0.2464 0.7262 0.140 Uiso 1 1 calc R
C86 C 0.5780(5) -0.1459(4) 0.6869(5) 0.065(2) Uani 1 1 d .
H86A H 0.6265 -0.1124 0.6670 0.077 Uiso 1 1 calc R
C90 C 0.4118(5) 0.0186(5) 0.8789(4) 0.0623(19) Uani 1 1 d .
H90A H 0.3848 -0.0326 0.8782 0.075 Uiso 1 1 calc R
H90B H 0.4851 -0.0057 0.8722 0.075 Uiso 1 1 calc R
C91 C 0.3440(5) 0.0788(4) 0.9711(4) 0.0510(16) Uani 1 1 d .
C92 C 0.3843(8) 0.1309(7) 1.0085(7) 0.098(3) Uani 1 1 d .
H92A H 0.4577 0.1236 0.9809 0.118 Uiso 1 1 calc R
C93 C 0.3177(15) 0.1940(8) 1.0865(9) 0.134(5) Uani 1 1 d U
H93A H 0.3476 0.2293 1.1095 0.160 Uiso 1 1 calc R
C94 C 0.2125(13) 0.2071(8) 1.1307(7) 0.127(4) Uani 1 1 d U
H94A H 0.1687 0.2515 1.1826 0.152 Uiso 1 1 calc R
C95 C 0.1716(7) 0.1526(6) 1.0968(5) 0.088(3) Uani 1 1 d .
H95A H 0.0988 0.1581 1.1268 0.106 Uiso 1 1 calc R
C96 C 0.2363(5) 0.0909(4) 1.0200(4) 0.0480(14) Uani 1 1 d .
H96B H 0.2061 0.0544 0.9990 0.058 Uiso 1 1 calc R

loop_
_atom_site_aniso_label
_atom_site_aniso_U_11
_atom_site_aniso_U_22
_atom_site_aniso_U_33
_atom_site_aniso_U_23
_atom_site_aniso_U_13
_atom_site_aniso_U_12
Hf1 0.02485(10) 0.02598(10) 0.03291(12) 0.00473(8) -0.01355(8) -0.00834(7)
O1 0.0208(15) 0.0292(17) 0.0281(17) -0.0015(14) -0.0101(14) -0.0086(13)
N2 0.031(2) 0.027(2) 0.038(2) 0.0010(18) -0.019(2) -0.0108(17)
O3 0.0260(17) 0.0345(19) 0.0366(19) 0.0101(15) -0.0154(15) -0.0103(14)
N4 0.025(2) 0.026(2) 0.037(2) 0.0008(17) -0.0157(19) -0.0048(16)
C1 0.027(2) 0.026(2) 0.026(2) 0.0062(19) -0.013(2) -0.0068(19)
C2 0.027(2) 0.033(3) 0.027(2) 0.006(2) -0.016(2) -0.011(2)
C3 0.031(2) 0.034(3) 0.024(2) 0.000(2) -0.011(2) -0.009(2)
C4 0.028(2) 0.037(3) 0.023(2) 0.001(2) -0.009(2) -0.009(2)
C5 0.027(2) 0.042(3) 0.027(3) 0.007(2) -0.011(2) -0.017(2)
C6 0.028(2) 0.032(2) 0.023(2) 0.0092(19) -0.014(2) -0.014(2)
C7 0.030(2) 0.026(2) 0.033(3) 0.000(2) -0.016(2) -0.008(2)
C8 0.027(3) 0.043(3) 0.035(3) -0.006(2) -0.005(2) -0.009(2)
C9 0.036(3) 0.067(4) 0.043(3) 0.001(3) 0.001(3) -0.014(3)
C10 0.037(3) 0.055(4) 0.036(3) -0.018(3) -0.003(3) -0.007(3)
C11 0.031(3) 0.041(3) 0.049(3) -0.009(3) -0.014(3) -0.006(2)
C12 0.040(3) 0.057(4) 0.080(5) -0.025(4) -0.029(3) 0.002(3)
C13 0.052(4) 0.058(4) 0.103(7) -0.036(4) -0.043(5) 0.013(3)
C14 0.097(6) 0.053(5) 0.118(8) -0.005(5) -0.083(6) 0.007(4)
C15 0.091(6) 0.092(6) 0.095(6) 0.033(5) -0.059(6) -0.018(5)
C16 0.053(4) 0.073(5) 0.067(5) 0.015(4) -0.032(4) -0.011(3)
C18 0.028(2) 0.030(2) 0.031(3) 0.011(2) -0.017(2) -0.015(2)
C19 0.049(3) 0.035(3) 0.050(3) 0.019(3) -0.028(3) -0.021(3)
C20 0.034(3) 0.043(3) 0.039(3) 0.012(2) -0.018(2) -0.023(2)
C21 0.028(2) 0.032(3) 0.034(3) 0.004(2) -0.017(2) -0.017(2)
C22 0.038(3) 0.033(3) 0.040(3) 0.001(2) -0.018(2) -0.015(2)
C23 0.044(3) 0.048(3) 0.044(3) -0.008(3) -0.016(3) -0.018(3)
C24 0.059(4) 0.071(4) 0.031(3) 0.010(3) -0.021(3) -0.037(3)
C25 0.057(3) 0.043(3) 0.042(3) 0.016(3) -0.031(3) -0.026(3)
C26 0.036(3) 0.034(3) 0.034(3) 0.004(2) -0.019(2) -0.014(2)
C30 0.027(2) 0.032(3) 0.043(3) -0.004(2) -0.017(2) -0.008(2)
C31 0.026(2) 0.027(3) 0.051(3) -0.009(2) -0.013(2) -0.005(2)
C32 0.032(3) 0.035(3) 0.049(3) -0.004(2) -0.013(3) -0.013(2)
C33 0.050(3) 0.044(3) 0.057(4) 0.005(3) -0.024(3) -0.009(3)
C34 0.047(4) 0.043(4) 0.077(5) 0.015(3) -0.014(4) -0.017(3)
C35 0.037(3) 0.045(4) 0.090(5) 0.000(3) -0.019(3) -0.019(3)
C36 0.033(3) 0.037(3) 0.071(4) 0.001(3) -0.020(3) -0.013(2)
C41 0.027(2) 0.023(2) 0.034(3) 0.001(2) -0.010(2) -0.0107(19)
C42 0.029(2) 0.025(2) 0.038(3) 0.004(2) -0.014(2) -0.008(2)
C43 0.036(3) 0.029(3) 0.037(3) 0.007(2) -0.015(2) -0.013(2)
C44 0.039(3) 0.031(3) 0.035(3) -0.003(2) -0.008(2) -0.017(2)
C45 0.024(2) 0.038(3) 0.041(3) -0.007(2) -0.011(2) -0.011(2)
C46 0.027(2) 0.021(2) 0.038(3) -0.003(2) -0.013(2) -0.0068(19)
C47 0.028(2) 0.028(2) 0.035(3) 0.009(2) -0.014(2) -0.008(2)
C48 0.047(3) 0.049(3) 0.042(3) 0.001(3) -0.003(3) -0.029(3)
C49 0.102(6) 0.083(6) 0.081(6) -0.030(5) 0.039(5) -0.059(5)
C50 0.121(7) 0.138(7) 0.063(5) 0.059(5) -0.060(5) -0.108(6)
C51 0.037(3) 0.034(3) 0.066(4) 0.019(3) -0.025(3) -0.017(2)
C52 0.048(3) 0.035(3) 0.071(4) 0.009(3) -0.032(3) -0.016(3)
C53 0.088(5) 0.041(4) 0.095(6) 0.015(4) -0.063(5) -0.026(4)
C54 0.106(7) 0.074(5) 0.117(7) 0.052(5) -0.084(6) -0.062(5)
C55 0.059(4) 0.090(6) 0.116(7) 0.066(5) -0.063(5) -0.055(4)
C56 0.049(4) 0.064(4) 0.077(5) 0.039(4) -0.030(4) -0.029(3)
C58 0.027(2) 0.028(3) 0.045(3) 0.000(2) -0.020(2) -0.004(2)
C59 0.045(3) 0.033(3) 0.063(4) 0.008(3) -0.038(3) -0.012(2)
C60 0.029(3) 0.051(3) 0.052(4) -0.007(3) -0.020(3) -0.005(2)
C61 0.023(2) 0.034(3) 0.044(3) 0.003(2) -0.018(2) -0.006(2)
C62 0.042(3) 0.045(3) 0.053(4) 0.005(3) -0.021(3) -0.016(3)
C63 0.051(4) 0.066(4) 0.040(3) 0.008(3) -0.015(3) -0.021(3)
C64 0.057(4) 0.055(4) 0.041(4) -0.005(3) -0.022(3) -0.011(3)
C65 0.056(4) 0.037(3) 0.056(4) -0.001(3) -0.033(3) -0.012(3)
C66 0.043(3) 0.030(3) 0.044(3) 0.003(2) -0.023(3) -0.012(2)
C70 0.033(3) 0.033(3) 0.034(3) 0.009(2) -0.022(2) -0.015(2)
C71 0.032(3) 0.038(3) 0.036(3) 0.014(2) -0.023(2) -0.018(2)
C72 0.033(3) 0.039(3) 0.035(3) 0.008(2) -0.020(2) -0.013(2)
C73 0.039(3) 0.038(3) 0.055(4) -0.005(3) -0.024(3) -0.005(2)
C74 0.049(3) 0.031(3) 0.082(5) 0.015(3) -0.043(4) -0.009(3)
C75 0.049(3) 0.049(4) 0.063(4) 0.032(3) -0.031(3) -0.020(3)
C76 0.038(3) 0.049(3) 0.042(3) 0.018(3) -0.021(3) -0.015(3)
C80 0.045(3) 0.034(3) 0.045(3) 0.000(2) -0.019(3) -0.010(2)
C81 0.046(3) 0.033(3) 0.036(3) -0.004(2) -0.018(3) -0.012(2)
C82 0.054(4) 0.048(4) 0.079(5) -0.008(4) -0.001(4) -0.023(3)
C83 0.141(9) 0.046(5) 0.091(7) -0.002(5) 0.033(7) -0.043(6)
C84 0.227(16) 0.055(6) 0.054(5) 0.011(5) -0.048(8) 0.015(8)
C85 0.175(11) 0.064(6) 0.118(9) -0.029(6) -0.117(9) 0.036(7)
C86 0.065(4) 0.049(4) 0.085(5) -0.018(4) -0.048(4) 0.001(3)
C90 0.036(3) 0.092(5) 0.056(4) 0.023(4) -0.023(3) -0.009(3)
C91 0.061(4) 0.068(4) 0.048(4) 0.037(3) -0.035(3) -0.038(3)
C92 0.145(8) 0.140(8) 0.096(7) 0.074(7) -0.092(7) -0.110(8)
C93 0.285(17) 0.119(9) 0.089(8) 0.046(7) -0.122(10) -0.132(11)
C94 0.219(13) 0.095(7) 0.059(6) 0.013(5) -0.064(8) -0.028(8)
C95 0.105(7) 0.098(7) 0.036(4) 0.018(4) -0.027(4) 0.004(5)
C96 0.049(3) 0.056(4) 0.041(3) 0.014(3) -0.024(3) -0.013(3)

loop_
_atom_type_symbol
_atom_type_description
_atom_type_scat_dispersion_real
_atom_type_scat_dispersion_imag
_atom_type_scat_source
C C 0.0033 0.0016 'International Tables Vol C Tables 4.2.6.8 and 6.1.1.4'
H H 0.0000 0.0000 'International Tables Vol C Tables 4.2.6.8 and 6.1.1.4'
N N 0.0061 0.0033 'International Tables Vol C Tables 4.2.6.8 and 6.1.1.4'
O O 0.0106 0.0060 'International Tables Vol C Tables 4.2.6.8 and 6.1.1.4'
Hf Hf -0.5830 6.1852 'International Tables Vol C Tables 4.2.6.8 and 6.1.1.4'

loop_
_geom_angle_atom_site_label_1
_geom_angle_atom_site_label_2
_geom_angle_atom_site_label_3
_geom_angle
O3 Hf1 O1 159.21(12)
O3 Hf1 C90 98.87(18)
O1 Hf1 C90 94.52(18)
O3 Hf1 C80 96.33(17)
O1 Hf1 C80 97.77(16)
C90 Hf1 C80 97.0(2)
O3 Hf1 N4 78.94(13)
O1 Hf1 N4 88.86(13)
C90 Hf1 N4 175.0(2)
C80 Hf1 N4 78.90(17)
O3 Hf1 N2 84.58(13)
O1 Hf1 N2 77.88(12)
C90 Hf1 N2 97.7(2)
C80 Hf1 N2 164.96(16)
N4 Hf1 N2 86.58(13)
C1 O1 Hf1 143.6(3)
C7 N2 C30 114.5(4)
C7 N2 Hf1 124.0(3)
C30 N2 Hf1 120.4(3)
C41 O3 Hf1 144.6(3)
C47 N4 C70 115.2(4)
C47 N4 Hf1 124.7(3)
C70 N4 Hf1 119.6(3)
O1 C1 C2 119.5(4)
O1 C1 C6 121.7(4)
C2 C1 C6 118.8(4)
C3 C2 C1 120.0(4)
C3 C2 C7 117.3(4)
C1 C2 C7 122.7(4)
C4 C3 C2 122.4(4)
C4 C3 H3A 118.8
C2 C3 H3A 118.8
C3 C4 C5 116.2(4)
C3 C4 C8 124.0(4)
C5 C4 C8 119.8(4)
C6 C5 C4 124.5(4)
C6 C5 H5A 117.8
C4 C5 H5A 117.8
C5 C6 C1 118.0(4)
C5 C6 C18 121.7(4)
C1 C6 C18 120.3(4)
N2 C7 C2 129.6(4)
N2 C7 H7A 115.2
C2 C7 H7A 115.2
C9 C8 C11 111.7(5)
C9 C8 C10 107.3(5)
C11 C8 C10 108.3(5)
C9 C8 C4 109.3(4)
C11 C8 C4 109.1(4)
C10 C8 C4 111.3(4)
C8 C9 H9A 109.5
C8 C9 H9B 109.5
H9A C9 H9B 109.5
C8 C9 H9C 109.5
H9A C9 H9C 109.5
H9B C9 H9C 109.5
C8 C10 H10A 109.5
C8 C10 H10B 109.5
H10A C10 H10B 109.5
C8 C10 H10C 109.5
H10A C10 H10C 109.5
H10B C10 H10C 109.5
C16 C11 C12 116.8(6)
C16 C11 C8 121.3(5)
C12 C11 C8 121.8(6)
C13 C12 C11 121.7(7)
C13 C12 H12A 119.1
C11 C12 H12A 119.1
C12 C13 C14 120.3(7)
C12 C13 H13A 119.8
C14 C13 H13A 119.8
C15 C14 C13 119.4(7)
C15 C14 H14A 120.3
C13 C14 H14A 120.3
C14 C15 C16 119.7(8)
C14 C15 H15A 120.1
C16 C15 H15A 120.1
C15 C16 C11 122.0(7)
C15 C16 H16A 119.0
C11 C16 H16A 119.0
C19 C18 C6 110.3(4)
C19 C18 C21 112.9(4)
C6 C18 C21 109.4(4)
C19 C18 C20 106.0(4)
C6 C18 C20 111.5(4)
C21 C18 C20 106.7(4)
C18 C19 H19A 109.5
C18 C19 H19B 109.5
H19A C19 H19B 109.5
C18 C19 H19C 109.5
H19A C19 H19C 109.5
H19B C19 H19C 109.5
C18 C20 H20A 109.5
C18 C20 H20B 109.5
H20A C20 H20B 109.5
C18 C20 H20C 109.5
H20A C20 H20C 109.5
H20B C20 H20C 109.5
C26 C21 C22 117.4(5)
C26 C21 C18 118.6(4)
C22 C21 C18 123.9(4)
C21 C22 C23 121.2(5)
C21 C22 H22A 119.4
C23 C22 H22A 119.4
C24 C23 C22 119.7(5)
C24 C23 H23A 120.1
C22 C23 H23A 120.1
C25 C24 C23 119.5(5)
C25 C24 H24A 120.3
C23 C24 H24A 120.3
C24 C25 C26 121.2(5)
C24 C25 H25A 119.4
C26 C25 H25A 119.4
C25 C26 C21 121.0(5)
C25 C26 H26A 119.5
C21 C26 H26A 119.5
N2 C30 C31 113.7(4)
N2 C30 H30A 108.8
C31 C30 H30A 108.8
N2 C30 H30B 108.8
C31 C30 H30B 108.8
H30A C30 H30B 107.7
C36 C31 C32 118.0(5)
C36 C31 C30 118.6(5)
C32 C31 C30 123.3(4)
C31 C32 C33 121.2(5)
C31 C32 H32A 119.4
C33 C32 H32A 119.4
C34 C33 C32 119.5(6)
C34 C33 H33A 120.3
C32 C33 H33A 120.3
C35 C34 C33 120.0(6)
C35 C34 H34A 120.0
C33 C34 H34A 120.0
C34 C35 C36 120.5(5)
C34 C35 H35A 119.8
C36 C35 H35A 119.8
C35 C36 C31 120.9(6)
C35 C36 H36A 119.6
C31 C36 H36A 119.6
O3 C41 C42 118.2(4)
O3 C41 C46 122.5(4)
C42 C41 C46 119.3(4)
C43 C42 C41 119.8(4)
C43 C42 C47 116.0(4)
C41 C42 C47 124.2(4)
C44 C43 C42 122.0(5)
C44 C43 H43A 119.0
C42 C43 H43A 119.0
C43 C44 C45 116.6(5)
C43 C44 C48 123.4(5)
C45 C44 C48 120.0(5)
C46 C45 C44 124.9(4)
C46 C45 H45A 117.5
C44 C45 H45A 117.5
C45 C46 C41 117.3(4)
C45 C46 C58 120.4(4)
C41 C46 C58 122.3(4)
N4 C47 C42 129.0(5)
N4 C47 H47A 115.5
C42 C47 H47A 115.5
C50 C48 C49 110.2(7)
C50 C48 C51 107.0(5)
C49 C48 C51 111.9(6)
C50 C48 C44 110.5(5)
C49 C48 C44 108.0(5)
C51 C48 C44 109.3(5)
C48 C49 H49A 109.5
C48 C49 H49B 109.5
H49A C49 H49B 109.5
C48 C49 H49C 109.5
H49A C49 H49C 109.5
H49B C49 H49C 109.5
C48 C50 H50A 109.5
C48 C50 H50B 109.5
H50A C50 H50B 109.5
C48 C50 H50C 109.5
H50A C50 H50C 109.5
H50B C50 H50C 109.5
C56 C51 C52 117.3(6)
C56 C51 C48 122.5(6)
C52 C51 C48 120.1(5)
C53 C52 C51 122.4(6)
C53 C52 H52A 118.8
C51 C52 H52A 118.8
C54 C53 C52 119.1(8)
C54 C53 H53A 120.5
C52 C53 H53A 120.5
C55 C54 C53 121.1(7)
C55 C54 H54A 119.4
C53 C54 H54A 119.4
C54 C55 C56 119.9(6)
C54 C55 H55A 120.1
C56 C55 H55A 120.1
C51 C56 C55 120.2(7)
C51 C56 H56A 119.9
C55 C56 H56A 119.9
C59 C58 C60 106.1(4)
C59 C58 C46 111.0(4)
C60 C58 C46 110.6(4)
C59 C58 C61 112.0(4)
C60 C58 C61 107.4(4)
C46 C58 C61 109.6(4)
C58 C59 H59A 109.5
C58 C59 H59B 109.5
H59A C59 H59B 109.5
C58 C59 H59C 109.5
H59A C59 H59C 109.5
H59B C59 H59C 109.5
C58 C60 H60A 109.5
C58 C60 H60B 109.5
H60A C60 H60B 109.5
C58 C60 H60C 109.5
H60A C60 H60C 109.5
H60B C60 H60C 109.5
C62 C61 C66 116.7(5)
C62 C61 C58 124.0(5)
C66 C61 C58 119.1(5)
C61 C62 C63 122.0(5)
C61 C62 H62A 119.0
C63 C62 H62A 119.0
C64 C63 C62 120.3(6)
C64 C63 H63A 119.8
C62 C63 H63A 119.8
C63 C64 C65 119.0(6)
C63 C64 H64A 120.5
C65 C64 H64A 120.5
C64 C65 C66 121.3(5)
C64 C65 H65A 119.3
C66 C65 H65A 119.3
C65 C66 C61 120.7(5)
C65 C66 H66A 119.6
C61 C66 H66A 119.6
C71 C70 N4 112.5(4)
C71 C70 H70A 109.1
N4 C70 H70A 109.1
C71 C70 H70B 109.1
N4 C70 H70B 109.1
H70A C70 H70B 107.8
C76 C71 C72 119.0(5)
C76 C71 C70 120.7(5)
C72 C71 C70 120.4(4)
C73 C72 C71 121.2(5)
C73 C72 H72A 119.4
C71 C72 H72A 119.4
C74 C73 C72 118.5(5)
C74 C73 H73A 120.7
C72 C73 H73A 120.7
C75 C74 C73 121.1(5)
C75 C74 H74A 119.4
C73 C74 H74A 119.4
C76 C75 C74 120.1(5)
C76 C75 H75A 120.0
C74 C75 H75A 120.0
C75 C76 C71 120.1(6)
C75 C76 H76A 119.9
C71 C76 H76A 119.9
C81 C80 Hf1 116.5(4)
C81 C80 H80A 108.2
Hf1 C80 H80A 108.2
C81 C80 H80B 108.2
Hf1 C80 H80B 108.2
H80A C80 H80B 107.3
C86 C81 C82 116.6(6)
C86 C81 C80 121.1(5)
C82 C81 C80 122.2(6)
C83 C82 C81 120.5(8)
C83 C82 H82A 119.8
C81 C82 H82A 119.8
C84 C83 C82 120.9(9)
C84 C83 H83A 119.5
C82 C83 H83A 119.5
C83 C84 C85 119.9(9)
C83 C84 H84A 120.1
C85 C84 H84A 120.1
C84 C85 C86 120.4(10)
C84 C85 H85A 119.8
C86 C85 H85A 119.8
C85 C86 C81 121.6(8)
C85 C86 H86A 119.2
C81 C86 H86A 119.2
C91 C90 Hf1 109.9(4)
C91 C90 H90A 109.7
Hf1 C90 H90A 109.7
C91 C90 H90B 109.7
Hf1 C90 H90B 109.7
H90A C90 H90B 108.2
C92 C91 C96 115.2(7)
C92 C91 C90 121.7(7)
C96 C91 C90 122.9(6)
C91 C92 C93 120.6(9)
C91 C92 H92A 119.7
C93 C92 H92A 119.7
C94 C93 C92 123.1(10)
C94 C93 H93A 118.5
C92 C93 H93A 118.5
C93 C94 C95 117.0(11)
C93 C94 H94A 121.5
C95 C94 H94A 121.5
C96 C95 C94 120.2(10)
C96 C95 H95A 119.9
C94 C95 H95A 119.9
C95 C96 C91 123.8(7)
C95 C96 H96B 118.1
C91 C96 H96B 118.1

loop_
_geom_bond_atom_site_label_1
_geom_bond_atom_site_label_2
_geom_bond_distance
Hf1 O3 2.008(3)
Hf1 O1 2.031(3)
Hf1 C90 2.261(6)
Hf1 C80 2.313(5)
Hf1 N4 2.362(4)
Hf1 N2 2.386(4)
O1 C1 1.322(5)
N2 C7 1.292(6)
N2 C30 1.482(6)
O3 C41 1.345(5)
N4 C47 1.301(6)
N4 C70 1.500(5)
C1 C2 1.424(6)
C1 C6 1.425(6)
C2 C3 1.406(6)
C2 C7 1.453(6)
C3 C4 1.386(6)
C3 H3A 0.9500
C4 C5 1.412(7)
C4 C8 1.547(7)
C5 C6 1.391(6)
C5 H5A 0.9500
C6 C18 1.541(6)
C7 H7A 0.9500
C8 C9 1.536(8)
C8 C11 1.536(8)
C8 C10 1.540(7)
C9 H9A 0.9800
C9 H9B 0.9800
C9 H9C 0.9800
C10 H10A 0.9800
C10 H10B 0.9800
C10 H10C 0.9800
C11 C16 1.393(9)
C11 C12 1.393(8)
C12 C13 1.368(10)
C12 H12A 0.9500
C13 C14 1.388(11)
C13 H13A 0.9500
C14 C15 1.377(11)
C14 H14A 0.9500
C15 C16 1.380(9)
C15 H15A 0.9500
C16 H16A 0.9500
C18 C19 1.536(7)
C18 C21 1.547(7)
C18 C20 1.563(6)
C19 H19A 0.9800
C19 H19B 0.9800
C19 H19C 0.9800
C20 H20A 0.9800
C20 H20B 0.9800
C20 H20C 0.9800
C21 C26 1.391(7)
C21 C22 1.394(7)
C22 C23 1.406(8)
C22 H22A 0.9500
C23 C24 1.375(8)
C23 H23A 0.9500
C24 C25 1.369(8)
C24 H24A 0.9500
C25 C26 1.383(7)
C25 H25A 0.9500
C26 H26A 0.9500
C30 C31 1.518(7)
C30 H30A 0.9900
C30 H30B 0.9900
C31 C36 1.392(7)
C31 C32 1.393(7)
C32 C33 1.397(8)
C32 H32A 0.9500
C33 C34 1.383(8)
C33 H33A 0.9500
C34 C35 1.377(9)
C34 H34A 0.9500
C35 C36 1.387(8)
C35 H35A 0.9500
C36 H36A 0.9500
C41 C42 1.412(7)
C41 C46 1.426(6)
C42 C43 1.407(7)
C42 C47 1.447(6)
C43 C44 1.383(7)
C43 H43A 0.9500
C44 C45 1.396(7)
C44 C48 1.560(7)
C45 C46 1.386(7)
C45 H45A 0.9500
C46 C58 1.549(7)
C47 H47A 0.9500
C48 C50 1.528(10)
C48 C49 1.533(9)
C48 C51 1.535(8)
C49 H49A 0.9800
C49 H49B 0.9800
C49 H49C 0.9800
C50 H50A 0.9800
C50 H50B 0.9800
C50 H50C 0.9800
C51 C56 1.397(8)
C51 C52 1.410(8)
C52 C53 1.390(8)
C52 H52A 0.9500
C53 C54 1.375(11)
C53 H53A 0.9500
C54 C55 1.374(11)
C54 H54A 0.9500
C55 C56 1.426(10)
C55 H55A 0.9500
C56 H56A 0.9500
C58 C59 1.528(7)
C58 C60 1.543(7)
C58 C61 1.561(7)
C59 H59A 0.9800
C59 H59B 0.9800
C59 H59C 0.9800
C60 H60A 0.9800
C60 H60B 0.9800
C60 H60C 0.9800
C61 C62 1.388(8)
C61 C66 1.402(7)
C62 C63 1.402(8)
C62 H62A 0.9500
C63 C64 1.363(9)
C63 H63A 0.9500
C64 C65 1.376(8)
C64 H64A 0.9500
C65 C66 1.395(7)
C65 H65A 0.9500
C66 H66A 0.9500
C70 C71 1.501(7)
C70 H70A 0.9900
C70 H70B 0.9900
C71 C76 1.395(7)
C71 C72 1.399(7)
C72 C73 1.390(7)
C72 H72A 0.9500
C73 C74 1.386(8)
C73 H73A 0.9500
C74 C75 1.384(9)
C74 H74A 0.9500
C75 C76 1.382(8)
C75 H75A 0.9500
C76 H76A 0.9500
C80 C81 1.468(7)
C80 H80A 0.9900
C80 H80B 0.9900
C81 C86 1.388(8)
C81 C82 1.390(8)
C82 C83 1.390(13)
C82 H82A 0.9500
C83 C84 1.344(16)
C83 H83A 0.9500
C84 C85 1.354(17)
C84 H84A 0.9500
C85 C86 1.373(12)
C85 H85A 0.9500
C86 H86A 0.9500
C90 C91 1.528(9)
C90 H90A 0.9900
C90 H90B 0.9900
C91 C92 1.394(10)
C91 C96 1.397(8)
C92 C93 1.400(16)
C92 H92A 0.9500
C93 C94 1.358(17)
C93 H93A 0.9500
C94 C95 1.394(15)
C94 H94A 0.9500
C95 C96 1.373(10)
C95 H95A 0.9500
C96 H96B 0.9500
